data_1554967
loop_
_publ_author_name
'Rui, Kang-Hua'
'Yang, Song'
'Wei, Yin'
'Shi, Min'

_publ_section_title
;
 Rh(i)-Catalyzed stereoselective intramolecular cycloaddition reactions of
 ene-vinylidenecyclopropanes for the construction of fused 6,5-bicyclic
 skeletons with a quaternary all-carbon stereocenter
;
_journal_issue 14
_journal_name_full 'Organic Chemistry Frontiers'
_journal_page_first 2506
_journal_paper_doi 10.1039/C9QO00611G
_journal_volume 6
_journal_year 2019
_chemical_formula_sum 'C18 H22 Br N O2 S'
_chemical_formula_weight 396.33
_space_group_crystal_system monoclinic
_space_group_IT_number 14
_space_group_name_Hall '-P 2ybc'
_space_group_name_H-M_alt 'P 1 21/c 1'
_atom_sites_solution_hydrogens geom
_audit_creation_method SHELXL-2013
_audit_update_record
;
2018-05-11 deposited with the CCDC.	2019-05-28 downloaded from the CCDC.
;
_cell_angle_alpha 90
_cell_angle_beta 113.904(5)
_cell_angle_gamma 90
_cell_formula_units_Z 4
_cell_length_a 12.551(3)
_cell_length_b 11.012(2)
_cell_length_c 14.276(3)
_cell_measurement_reflns_used 2444
_cell_measurement_temperature 296(2)
_cell_measurement_theta_max 47.122
_cell_measurement_theta_min 4.840
_cell_volume 1803.9(7)
_computing_cell_refinement 'Bruker SAINT'
_computing_data_collection 'Bruker APEX2'
_computing_data_reduction 'Bruker SAINT'
_computing_molecular_graphics 'Bruker SHELXTL'
_computing_publication_material 'Bruker SHELXTL'
_computing_structure_refinement 'SHELXL-2013 (Sheldrick, 2013)'
_computing_structure_solution 'SHELXS-97 (Sheldrick 2008)'
_diffrn_ambient_temperature 296(2)
_diffrn_measured_fraction_theta_full 0.972
_diffrn_measured_fraction_theta_max 0.997
_diffrn_measurement_device_type 'Bruker APEX-II CCD'
_diffrn_measurement_method '\f and \w scans'
_diffrn_radiation_type MoK\a
_diffrn_radiation_wavelength 0.71073
_diffrn_reflns_av_R_equivalents 0.1817
_diffrn_reflns_av_unetI/netI 0.0973
_diffrn_reflns_Laue_measured_fraction_full 0.972
_diffrn_reflns_Laue_measured_fraction_max 0.997
_diffrn_reflns_limit_h_max 14
_diffrn_reflns_limit_h_min -14
_diffrn_reflns_limit_k_max 13
_diffrn_reflns_limit_k_min -13
_diffrn_reflns_limit_l_max 16
_diffrn_reflns_limit_l_min -16
_diffrn_reflns_number 25856
_diffrn_reflns_point_group_measured_fraction_full 0.972
_diffrn_reflns_point_group_measured_fraction_max 0.997
_diffrn_reflns_theta_full 25.242
_diffrn_reflns_theta_max 24.999
_diffrn_reflns_theta_min 2.564
_exptl_absorpt_coefficient_mu 2.403
_exptl_absorpt_correction_T_max 0.7456
_exptl_absorpt_correction_T_min 0.4416
_exptl_absorpt_correction_type multi-scan
_exptl_absorpt_process_details sadabs
_exptl_crystal_colour colorless
_exptl_crystal_density_diffrn 1.459
_exptl_crystal_description prismatic
_exptl_crystal_F_000 816
_exptl_crystal_size_max 0.150
_exptl_crystal_size_mid 0.100
_exptl_crystal_size_min 0.030
_refine_diff_density_max 0.851
_refine_diff_density_min -0.421
_refine_diff_density_rms 0.102
_refine_ls_extinction_expression Fc^*^=kFc[1+0.001xFc^2^\l^3^/sin(2\q)]^-1/4^
_refine_ls_extinction_method SHELXL
_refine_ls_goodness_of_fit_ref 1.048
_refine_ls_hydrogen_treatment constr
_refine_ls_matrix_type full
_refine_ls_number_parameters 212
_refine_ls_number_reflns 3162
_refine_ls_number_restraints 0
_refine_ls_restrained_S_all 1.048
_refine_ls_R_factor_all 0.1743
_refine_ls_R_factor_gt 0.0841
_refine_ls_shift/su_max 0.000
_refine_ls_shift/su_mean 0.000
_refine_ls_structure_factor_coef Fsqd
_refine_ls_weighting_details 'w=1/[\s^2^(Fo^2^)+(0.1090P)^2^+2.4096P] where P=(Fo^2^+2Fc^2^)/3'
_refine_ls_weighting_scheme calc
_refine_ls_wR_factor_gt 0.1987
_refine_ls_wR_factor_ref 0.2575
_reflns_Friedel_coverage 0.000
_reflns_number_gt 1504
_reflns_number_total 3162
_reflns_threshold_expression 'I > 2\s(I)'
_cod_data_source_file c9qo00611g2.cif
_cod_data_source_block d8v18391
_cod_original_cell_volume 1804.0(7)
_cod_original_sg_symbol_H-M 'P 21/c'
_cod_database_code 1554967
_shelx_space_group_comment
; 
The symmetry employed for this shelxl refinement is uniquely defined 
by the following loop, which should always be used as a source of 
symmetry information in preference to the above space-group names. 
They are only intended as comments. 
;
_shelx_estimated_absorpt_t_min 0.714
_shelx_estimated_absorpt_t_max 0.931
_shelxl_version_number 2013-4

loop_
_space_group_symop_operation_xyz
'x, y, z'
'-x, y+1/2, -z+1/2'
'-x, -y, -z'
'x, -y-1/2, z-1/2'

loop_
_atom_site_label
_atom_site_type_symbol
_atom_site_fract_x
_atom_site_fract_y
_atom_site_fract_z
_atom_site_U_iso_or_equiv
_atom_site_adp_type
_atom_site_occupancy
_atom_site_site_symmetry_order
_atom_site_calc_flag
_atom_site_refinement_flags_posn
_atom_site_refinement_flags_adp
Br1 Br 1.05176(10) 0.25228(9) 0.67071(8) 0.0900(6) Uani 1 1 d . .
S1 S 0.5435(3) 0.7383(2) 0.2484(2) 0.0801(8) Uani 1 1 d . .
O1 O 0.6046(7) 0.7936(7) 0.1932(7) 0.108(3) Uani 1 1 d . .
O2 O 0.5037(7) 0.8104(6) 0.3096(6) 0.096(2) Uani 1 1 d . .
N1 N 0.6307(6) 0.6358(6) 0.3245(5) 0.0578(18) Uani 1 1 d . .
C1 C 0.6858(8) 0.5529(7) 0.2790(6) 0.061(2) Uani 1 1 d . .
H1A H 0.7236 0.5994 0.2434 0.073 Uiso 1 1 calc R U
H1B H 0.6264 0.5028 0.2288 0.073 Uiso 1 1 calc R U
C2 C 0.7749(7) 0.4718(7) 0.3569(6) 0.0474(19) Uani 1 1 d . .
C3 C 0.7866(6) 0.4689(6) 0.4536(6) 0.0451(19) Uani 1 1 d . .
C4 C 0.7096(7) 0.5418(7) 0.4910(6) 0.054(2) Uani 1 1 d . .
C5 C 0.5980(8) 0.5780(8) 0.4017(7) 0.068(2) Uani 1 1 d . .
H5A H 0.5503 0.5069 0.3729 0.081 Uiso 1 1 calc R U
H5B H 0.5537 0.6341 0.4243 0.081 Uiso 1 1 calc R U
C6 C 0.6860(9) 0.4513(9) 0.5622(7) 0.082(3) Uani 1 1 d . .
H6A H 0.6228 0.3966 0.5237 0.098 Uiso 1 1 calc R U
H6B H 0.6670 0.4932 0.6132 0.098 Uiso 1 1 calc R U
C7 C 0.8030(9) 0.3815(10) 0.6130(8) 0.088(3) Uani 1 1 d . .
H7A H 0.8514 0.4174 0.6786 0.106 Uiso 1 1 calc R U
H7B H 0.7892 0.2969 0.6235 0.106 Uiso 1 1 calc R U
C8 C 0.8598(8) 0.3927(7) 0.5396(6) 0.058(2) Uani 1 1 d . .
C9 C 0.9624(8) 0.3433(8) 0.5535(6) 0.065(2) Uani 1 1 d . .
H9 H 0.9909 0.3544 0.5032 0.078 Uiso 1 1 calc R U
C10 C 0.8421(9) 0.3939(8) 0.3123(6) 0.071(3) Uani 1 1 d . .
H10A H 0.7901 0.3641 0.2464 0.107 Uiso 1 1 calc R U
H10B H 0.8764 0.3265 0.3572 0.107 Uiso 1 1 calc R U
H10C H 0.9024 0.4415 0.3051 0.107 Uiso 1 1 calc R U
C11 C 0.7714(9) 0.6538(9) 0.5484(8) 0.084(3) Uani 1 1 d . .
H11A H 0.8472 0.6318 0.5982 0.126 Uiso 1 1 calc R U
H11B H 0.7270 0.6896 0.5824 0.126 Uiso 1 1 calc R U
H11C H 0.7794 0.7112 0.5010 0.126 Uiso 1 1 calc R U
C12 C 0.4243(8) 0.6590(8) 0.1582(7) 0.069(3) Uani 1 1 d . .
C13 C 0.3321(10) 0.6296(10) 0.1827(8) 0.084(3) Uani 1 1 d . .
H13 H 0.3338 0.6524 0.2461 0.100 Uiso 1 1 calc R U
C14 C 0.2380(10) 0.5674(11) 0.1151(9) 0.092(3) Uani 1 1 d . .
H14 H 0.1760 0.5493 0.1326 0.111 Uiso 1 1 calc R U
C15 C 0.2340(11) 0.5311(10) 0.0212(9) 0.084(3) Uani 1 1 d . .
C16 C 0.3252(14) 0.5598(12) -0.0018(8) 0.108(5) Uani 1 1 d . .
H16 H 0.3235 0.5359 -0.0649 0.129 Uiso 1 1 calc R U
C17 C 0.4204(11) 0.6228(12) 0.0644(9) 0.098(4) Uani 1 1 d . .
H17 H 0.4818 0.6410 0.0461 0.118 Uiso 1 1 calc R U
C18 C 0.1302(11) 0.4627(10) -0.0541(9) 0.114(4) Uani 1 1 d . .
H18A H 0.1063 0.4020 -0.0184 0.171 Uiso 1 1 calc R U
H18B H 0.1513 0.4244 -0.1046 0.171 Uiso 1 1 calc R U
H18C H 0.0672 0.5183 -0.0872 0.171 Uiso 1 1 calc R U

loop_
_atom_site_aniso_label
_atom_site_aniso_U_11
_atom_site_aniso_U_22
_atom_site_aniso_U_33
_atom_site_aniso_U_23
_atom_site_aniso_U_13
_atom_site_aniso_U_12
Br1 0.0833(8) 0.0747(8) 0.0882(9) 0.0182(6) 0.0100(6) 0.0004(5)
S1 0.0862(19) 0.0599(15) 0.102(2) 0.0217(15) 0.0470(17) 0.0163(14)
O1 0.108(6) 0.092(5) 0.148(7) 0.061(5) 0.074(6) 0.015(4)
O2 0.111(6) 0.060(4) 0.121(6) 0.001(4) 0.051(5) 0.028(4)
N1 0.066(5) 0.053(4) 0.065(4) 0.012(4) 0.038(4) 0.013(3)
C1 0.079(6) 0.056(5) 0.058(5) -0.003(4) 0.038(5) -0.008(5)
C2 0.044(5) 0.044(4) 0.057(5) -0.001(4) 0.024(4) -0.001(4)
C3 0.042(5) 0.040(4) 0.057(5) -0.006(4) 0.023(4) -0.006(3)
C4 0.059(6) 0.050(5) 0.062(5) -0.006(4) 0.036(5) -0.006(4)
C5 0.065(6) 0.062(5) 0.088(7) -0.005(5) 0.043(5) 0.002(5)
C6 0.097(8) 0.090(7) 0.081(7) 0.004(6) 0.060(6) -0.010(6)
C7 0.098(8) 0.105(8) 0.079(7) 0.034(6) 0.053(6) 0.025(7)
C8 0.061(6) 0.053(5) 0.054(5) 0.007(4) 0.018(4) -0.007(4)
C9 0.066(6) 0.071(6) 0.051(5) 0.003(5) 0.018(5) -0.007(5)
C10 0.089(7) 0.076(6) 0.057(5) -0.006(5) 0.037(5) 0.017(5)
C11 0.092(8) 0.086(7) 0.086(7) -0.038(6) 0.048(6) -0.016(6)
C12 0.073(7) 0.071(6) 0.068(6) 0.023(5) 0.034(5) 0.024(5)
C13 0.091(8) 0.098(8) 0.071(7) 0.012(6) 0.043(7) 0.017(7)
C14 0.083(8) 0.112(9) 0.086(8) 0.008(7) 0.038(7) 0.008(7)
C15 0.084(8) 0.088(8) 0.077(8) 0.015(6) 0.031(7) 0.047(6)
C16 0.121(11) 0.140(11) 0.044(6) 0.011(7) 0.016(7) 0.060(10)
C17 0.104(10) 0.132(10) 0.080(8) 0.044(8) 0.059(8) 0.054(8)
C18 0.145(12) 0.075(7) 0.085(8) -0.002(6) 0.009(8) 0.025(7)

loop_
_atom_type_symbol
_atom_type_description
_atom_type_scat_dispersion_real
_atom_type_scat_dispersion_imag
_atom_type_scat_source
C C 0.0033 0.0016 'International Tables Vol C Tables 4.2.6.8 and 6.1.1.4'
H H 0.0000 0.0000 'International Tables Vol C Tables 4.2.6.8 and 6.1.1.4'
Br Br -0.2901 2.4595 'International Tables Vol C Tables 4.2.6.8 and 6.1.1.4'
N N 0.0061 0.0033 'International Tables Vol C Tables 4.2.6.8 and 6.1.1.4'
O O 0.0106 0.0060 'International Tables Vol C Tables 4.2.6.8 and 6.1.1.4'
S S 0.1246 0.1234 'International Tables Vol C Tables 4.2.6.8 and 6.1.1.4'

loop_
_geom_angle_atom_site_label_1
_geom_angle_atom_site_label_2
_geom_angle_atom_site_label_3
_geom_angle
O2 S1 O1 120.1(5)
O2 S1 N1 106.6(4)
O1 S1 N1 107.1(4)
O2 S1 C12 108.8(5)
O1 S1 C12 107.0(5)
N1 S1 C12 106.5(4)
C1 N1 C5 113.1(6)
C1 N1 S1 116.6(5)
C5 N1 S1 118.8(6)
N1 C1 C2 112.8(7)
N1 C1 H1A 109.0
C2 C1 H1A 109.0
N1 C1 H1B 109.0
C2 C1 H1B 109.0
H1A C1 H1B 107.8
C3 C2 C1 121.2(7)
C3 C2 C10 125.3(7)
C1 C2 C10 113.5(7)
C2 C3 C8 130.7(7)
C2 C3 C4 122.5(7)
C8 C3 C4 106.4(7)
C11 C4 C3 111.3(7)
C11 C4 C5 109.8(7)
C3 C4 C5 110.3(7)
C11 C4 C6 111.5(7)
C3 C4 C6 102.2(7)
C5 C4 C6 111.6(7)
N1 C5 C4 107.5(7)
N1 C5 H5A 110.2
C4 C5 H5A 110.2
N1 C5 H5B 110.2
C4 C5 H5B 110.2
H5A C5 H5B 108.5
C4 C6 C7 103.4(8)
C4 C6 H6A 111.1
C7 C6 H6A 111.1
C4 C6 H6B 111.1
C7 C6 H6B 111.1
H6A C6 H6B 109.1
C8 C7 C6 105.2(7)
C8 C7 H7A 110.7
C6 C7 H7A 110.7
C8 C7 H7B 110.7
C6 C7 H7B 110.7
H7A C7 H7B 108.8
C9 C8 C3 126.7(8)
C9 C8 C7 124.6(8)
C3 C8 C7 108.6(8)
C8 C9 Br1 122.7(7)
C8 C9 H9 118.7
Br1 C9 H9 118.7
C2 C10 H10A 109.5
C2 C10 H10B 109.5
H10A C10 H10B 109.5
C2 C10 H10C 109.5
H10A C10 H10C 109.5
H10B C10 H10C 109.5
C4 C11 H11A 109.5
C4 C11 H11B 109.5
H11A C11 H11B 109.5
C4 C11 H11C 109.5
H11A C11 H11C 109.5
H11B C11 H11C 109.5
C13 C12 C17 118.5(11)
C13 C12 S1 118.9(8)
C17 C12 S1 122.7(9)
C14 C13 C12 120.8(10)
C14 C13 H13 119.6
C12 C13 H13 119.6
C13 C14 C15 120.7(12)
C13 C14 H14 119.6
C15 C14 H14 119.6
C16 C15 C14 117.9(12)
C16 C15 C18 121.0(12)
C14 C15 C18 121.1(12)
C15 C16 C17 122.5(11)
C15 C16 H16 118.7
C17 C16 H16 118.8
C16 C17 C12 119.6(11)
C16 C17 H17 120.2
C12 C17 H17 120.2
C15 C18 H18A 109.5
C15 C18 H18B 109.5
H18A C18 H18B 109.5
C15 C18 H18C 109.5
H18A C18 H18C 109.5
H18B C18 H18C 109.5

loop_
_geom_bond_atom_site_label_1
_geom_bond_atom_site_label_2
_geom_bond_distance
Br1 C9 1.882(8)
S1 O2 1.413(7)
S1 O1 1.438(7)
S1 N1 1.639(7)
S1 C12 1.761(10)
N1 C1 1.449(10)
N1 C5 1.467(10)
C1 C2 1.509(11)
C1 H1A 0.9700
C1 H1B 0.9700
C2 C3 1.327(10)
C2 C10 1.513(11)
C3 C8 1.464(11)
C3 C4 1.510(10)
C4 C11 1.510(11)
C4 C5 1.517(11)
C4 C6 1.536(12)
C5 H5A 0.9700
C5 H5B 0.9700
C6 C7 1.551(13)
C6 H6A 0.9700
C6 H6B 0.9700
C7 C8 1.492(12)
C7 H7A 0.9700
C7 H7B 0.9700
C8 C9 1.337(12)
C9 H9 0.9300
C10 H10A 0.9600
C10 H10B 0.9600
C10 H10C 0.9600
C11 H11A 0.9600
C11 H11B 0.9600
C11 H11C 0.9600
C12 C13 1.377(13)
C12 C17 1.378(14)
C13 C14 1.369(14)
C13 H13 0.9300
C14 C15 1.380(14)
C14 H14 0.9300
C15 C16 1.350(16)
C15 C18 1.512(15)
C16 C17 1.375(16)
C16 H16 0.9300
C17 H17 0.9300
C18 H18A 0.9600
C18 H18B 0.9600
C18 H18C 0.9600

loop_
_geom_torsion_atom_site_label_1
_geom_torsion_atom_site_label_2
_geom_torsion_atom_site_label_3
_geom_torsion_atom_site_label_4
_geom_torsion
O2 S1 N1 C1 -178.0(7)
O1 S1 N1 C1 -48.3(8)
C12 S1 N1 C1 65.9(7)
O2 S1 N1 C5 41.0(8)
O1 S1 N1 C5 170.7(7)
C12 S1 N1 C5 -75.1(7)
C5 N1 C1 C2 -43.6(10)
S1 N1 C1 C2 173.3(5)
N1 C1 C2 C3 8.4(11)
N1 C1 C2 C10 -174.0(7)
C1 C2 C3 C8 175.2(8)
C10 C2 C3 C8 -2.1(14)
C1 C2 C3 C4 2.5(11)
C10 C2 C3 C4 -174.8(8)
C2 C3 C4 C11 -102.1(9)
C8 C3 C4 C11 83.6(8)
C2 C3 C4 C5 20.0(10)
C8 C3 C4 C5 -154.2(7)
C2 C3 C4 C6 138.8(8)
C8 C3 C4 C6 -35.5(8)
C1 N1 C5 C4 66.3(9)
S1 N1 C5 C4 -151.4(6)
C11 C4 C5 N1 71.3(8)
C3 C4 C5 N1 -51.8(9)
C6 C4 C5 N1 -164.7(7)
C11 C4 C6 C7 -82.7(9)
C3 C4 C6 C7 36.3(9)
C5 C4 C6 C7 154.2(8)
C4 C6 C7 C8 -24.6(10)
C2 C3 C8 C9 28.9(14)
C4 C3 C8 C9 -157.5(8)
C2 C3 C8 C7 -153.1(9)
C4 C3 C8 C7 20.5(9)
C6 C7 C8 C9 -178.9(9)
C6 C7 C8 C3 2.9(10)
C3 C8 C9 Br1 177.2(6)
C7 C8 C9 Br1 -0.6(13)
O2 S1 C12 C13 -28.9(9)
O1 S1 C12 C13 -160.1(8)
N1 S1 C12 C13 85.6(8)
O2 S1 C12 C17 152.4(8)
O1 S1 C12 C17 21.2(9)
N1 S1 C12 C17 -93.1(8)
C17 C12 C13 C14 -0.8(15)
S1 C12 C13 C14 -179.6(8)
C12 C13 C14 C15 0.9(16)
C13 C14 C15 C16 -0.5(16)
C13 C14 C15 C18 -179.8(10)
C14 C15 C16 C17 0.1(17)
C18 C15 C16 C17 179.3(10)
C15 C16 C17 C12 -0.1(17)
C13 C12 C17 C16 0.4(15)
S1 C12 C17 C16 179.1(8)
